data_7238692
loop_
_publ_author_name
'Dutta, Jayita'
'Datta, Sayanti'
'Kumar Seth, Dipravath'
'Bhattacharya, Samaresh'

_publ_section_title
;
 Mixed-ligand benzaldehyde thiosemicarbazone complexes of palladium
 containing N,O-donor ancillary ligands. Syntheses, structures, and
 catalytic application in C--C and C--N coupling reactions
;
_journal_issue 31
_journal_name_full 'RSC Advances'
_journal_page_first 11751
_journal_paper_doi 10.1039/c2ra21078a
_journal_volume 2
_journal_year 2012
_chemical_formula_sum 'C17 H13 Cl N4 O Pd S'
_chemical_formula_weight 463.23
_space_group_IT_number 14
_space_group_name_Hall '-P 2ybc'
_space_group_name_H-M_alt 'P 1 21/c 1'
_symmetry_cell_setting monoclinic
_symmetry_space_group_name_H-M 'P 1 21/c 1'
_atom_sites_solution_hydrogens geom
_atom_sites_solution_primary direct
_atom_sites_solution_secondary difmap
_audit_creation_method SHELXL-97
_cell_angle_alpha 90.00
_cell_angle_beta 107.518(10)
_cell_angle_gamma 90.00
_cell_formula_units_Z 4
_cell_length_a 14.643(2)
_cell_length_b 7.9232(11)
_cell_length_c 15.771(2)
_cell_measurement_temperature 273(2)
_cell_volume 1744.9(4)
_computing_structure_refinement 'SHELXL-97 (Sheldrick, 2008)'
_computing_structure_solution 'SHELXS-97 (Sheldrick, 2008)'
_diffrn_ambient_temperature 273(2)
_diffrn_measured_fraction_theta_full 0.968
_diffrn_measured_fraction_theta_max 0.968
_diffrn_radiation_monochromator graphite
_diffrn_radiation_source 'fine-focus sealed tube'
_diffrn_radiation_type MoK\a
_diffrn_radiation_wavelength 0.71073
_diffrn_reflns_av_R_equivalents 0.1211
_diffrn_reflns_av_sigmaI/netI 0.0986
_diffrn_reflns_limit_h_max 18
_diffrn_reflns_limit_h_min -18
_diffrn_reflns_limit_k_max 10
_diffrn_reflns_limit_k_min -10
_diffrn_reflns_limit_l_max 20
_diffrn_reflns_limit_l_min -18
_diffrn_reflns_number 20164
_diffrn_reflns_theta_full 27.99
_diffrn_reflns_theta_max 27.99
_diffrn_reflns_theta_min 2.66
_exptl_absorpt_coefficient_mu 1.349
_exptl_absorpt_correction_T_max 0.733
_exptl_absorpt_correction_T_min 0.721
_exptl_absorpt_correction_type multi-scan
_exptl_crystal_colour Orange
_exptl_crystal_density_diffrn 1.763
_exptl_crystal_density_method 'not measured'
_exptl_crystal_description Block
_exptl_crystal_F_000 1224
_exptl_crystal_size_max 0.25
_exptl_crystal_size_mid 0.24
_exptl_crystal_size_min 0.23
_refine_diff_density_max 6.379
_refine_diff_density_min -1.454
_refine_diff_density_rms 0.319
_refine_ls_extinction_method none
_refine_ls_goodness_of_fit_ref 1.688
_refine_ls_hydrogen_treatment constr
_refine_ls_matrix_type full
_refine_ls_number_parameters 226
_refine_ls_number_reflns 4079
_refine_ls_number_restraints 0
_refine_ls_restrained_S_all 1.688
_refine_ls_R_factor_all 0.1925
_refine_ls_R_factor_gt 0.1257
_refine_ls_shift/su_max 0.001
_refine_ls_shift/su_mean 0.000
_refine_ls_structure_factor_coef Fsqd
_refine_ls_weighting_details 'calc w=1/[\s^2^(Fo^2^)+(0.1000P)^2^+0.0000P] where P=(Fo^2^+2Fc^2^)/3'
_refine_ls_weighting_scheme calc
_refine_ls_wR_factor_gt 0.2886
_refine_ls_wR_factor_ref 0.3160
_reflns_number_gt 2315
_reflns_number_total 4079
_reflns_threshold_expression >2sigma(I)
_cod_data_source_file c2ra21078a.txt
_cod_data_source_block jd3
_cod_depositor_comments
;
The following automatic conversions were performed:

data item '_exptl_absorpt_correction_type' value 'Multi-Scan' was
changed to 'multi-scan' in accordance with the
/home/saulius/struct/COD-crude-data/automatic-downloads/DataCite-retrospective/RSC/depositions/lib/dictionaries/cif_core.dic
dictionary named 'cif_core.dic' version 2.4.2 last updated on
2011-04-26.

data item '_symmetry_cell_setting' value 'Monoclinic' was changed to
'monoclinic' in accordance with the
/home/saulius/struct/COD-crude-data/automatic-downloads/DataCite-retrospective/RSC/depositions/lib/dictionaries/cif_core.dic
dictionary named 'cif_core.dic' version 2.4.2 last updated on
2011-04-26.

Automatic conversion script
Id: cif_fix_values 6909 2019-04-08 15:41:33Z antanas 
;
_cod_original_sg_symbol_H-M 'P 21/c'
_cod_database_code 7238692

loop_
_symmetry_equiv_pos_as_xyz
'x, y, z'
'-x, y+1/2, -z+1/2'
'-x, -y, -z'
'x, -y-1/2, z-1/2'

loop_
_atom_site_label
_atom_site_type_symbol
_atom_site_fract_x
_atom_site_fract_y
_atom_site_fract_z
_atom_site_U_iso_or_equiv
_atom_site_adp_type
_atom_site_occupancy
_atom_site_symmetry_multiplicity
_atom_site_calc_flag
_atom_site_refinement_flags
Pd1 Pd 0.65982(8) 0.88681(12) 0.96460(6) 0.0430(4) Uani 1 1 d .
S1 S 0.6610(3) 0.8406(5) 0.8250(2) 0.0532(10) Uani 1 1 d .
N2 N 0.5063(8) 0.6789(14) 0.8432(6) 0.043(3) Uani 1 1 d .
N1 N 0.5357(8) 0.7575(13) 0.9247(6) 0.042(2) Uani 1 1 d .
N3 N 0.5402(10) 0.6349(16) 0.7119(7) 0.065(4) Uani 1 1 d .
H3A H 0.4895 0.5739 0.6936 0.078 Uiso 1 1 calc R
H3B H 0.5761 0.6506 0.6783 0.078 Uiso 1 1 calc R
N4 N 0.7856(8) 1.0144(14) 1.0059(7) 0.048(3) Uani 1 1 d .
C2 C 0.4851(9) 0.7360(15) 0.9766(8) 0.041(3) Uani 1 1 d .
H2 H 0.5105 0.7830 1.0328 0.050 Uiso 1 1 calc R
C1 C 0.5639(10) 0.7074(16) 0.7950(7) 0.043(3) Uani 1 1 d .
C17 C 0.8091(13) 1.0495(19) 1.0949(10) 0.061(4) Uani 1 1 d .
C12 C 0.8951(13) 1.134(2) 1.1387(13) 0.071(5) Uani 1 1 d .
C10 C 0.9263(13) 1.144(2) 1.0000(14) 0.080(5) Uani 1 1 d .
H10 H 0.9645 1.1792 0.9658 0.096 Uiso 1 1 calc R
C9 C 0.8417(13) 1.060(2) 0.9585(12) 0.075(5) Uani 1 1 d .
H9 H 0.8247 1.0360 0.8980 0.091 Uiso 1 1 calc R
C16 C 0.7435(11) 0.9982(18) 1.1406(10) 0.057(4) Uani 1 1 d .
C11 C 0.9553(15) 1.175(3) 1.0870(17) 0.095(6) Uani 1 1 d .
H11 H 1.0149 1.2241 1.1133 0.115 Uiso 1 1 calc R
C15 C 0.7677(18) 1.028(3) 1.2255(13) 0.120(10) Uani 1 1 d .
H15 H 0.7279 0.9919 1.2580 0.144 Uiso 1 1 calc R
C13 C 0.9172(19) 1.158(3) 1.2302(15) 0.118(9) Uani 1 1 d .
H13 H 0.9757 1.2032 1.2631 0.142 Uiso 1 1 calc R
O1 O 0.6639(7) 0.9239(12) 1.0959(6) 0.052(2) Uani 1 1 d .
C8 C 0.3585(9) 0.6430(14) 1.0374(7) 0.038(3) Uani 1 1 d .
H8 H 0.3925 0.6981 1.0893 0.045 Uiso 1 1 calc R
C4 C 0.3391(11) 0.569(2) 0.8846(10) 0.064(4) Uani 1 1 d .
H4 H 0.3598 0.5689 0.8343 0.076 Uiso 1 1 calc R
C3 C 0.3933(10) 0.6492(15) 0.9625(8) 0.043(3) Uani 1 1 d .
C6 C 0.2243(10) 0.4909(17) 0.9554(11) 0.051(4) Uani 1 1 d .
C7 C 0.2775(11) 0.560(2) 1.0354(10) 0.057(4) Uani 1 1 d .
H7 H 0.2582 0.5487 1.0862 0.069 Uiso 1 1 calc R
C5 C 0.2550(12) 0.490(2) 0.8831(11) 0.068(5) Uani 1 1 d .
H5 H 0.2190 0.4355 0.8317 0.082 Uiso 1 1 calc R
C14 C 0.8512(19) 1.113(3) 1.2688(13) 0.117(9) Uani 1 1 d .
H14 H 0.8621 1.1409 1.3283 0.140 Uiso 1 1 calc R
Cl1 Cl 0.1161(4) 0.3897(6) 0.9514(4) 0.0904(16) Uani 1 1 d .

loop_
_atom_site_aniso_label
_atom_site_aniso_U_11
_atom_site_aniso_U_22
_atom_site_aniso_U_33
_atom_site_aniso_U_23
_atom_site_aniso_U_13
_atom_site_aniso_U_12
Pd1 0.0649(8) 0.0349(6) 0.0353(5) 0.0007(4) 0.0244(5) -0.0027(5)
S1 0.065(2) 0.065(2) 0.0349(17) -0.0038(15) 0.0244(16) -0.0135(18)
N2 0.070(8) 0.035(6) 0.029(5) -0.010(4) 0.022(5) 0.000(5)
N1 0.062(7) 0.034(6) 0.038(5) -0.003(4) 0.026(5) -0.008(5)
N3 0.092(10) 0.078(10) 0.035(6) -0.012(6) 0.035(6) -0.017(7)
N4 0.065(8) 0.044(7) 0.040(6) 0.001(5) 0.021(5) 0.004(6)
C2 0.064(8) 0.036(7) 0.029(6) -0.004(5) 0.021(6) 0.002(6)
C1 0.073(9) 0.034(7) 0.025(6) 0.004(5) 0.021(6) -0.004(6)
C17 0.097(13) 0.035(8) 0.051(9) 0.005(7) 0.020(8) 0.005(8)
C12 0.064(11) 0.060(11) 0.086(13) 0.000(9) 0.016(9) -0.015(9)
C10 0.054(11) 0.081(14) 0.101(15) -0.006(11) 0.019(10) -0.010(9)
C9 0.075(13) 0.079(12) 0.074(12) 0.015(9) 0.025(10) -0.007(10)
C16 0.078(11) 0.041(8) 0.055(9) -0.004(7) 0.023(8) -0.006(8)
C11 0.067(13) 0.081(14) 0.13(2) 0.006(14) 0.022(13) -0.020(11)
C15 0.17(2) 0.14(2) 0.079(13) -0.043(13) 0.085(15) -0.093(19)
C13 0.123(19) 0.120(19) 0.078(15) 0.002(12) -0.021(13) -0.076(16)
O1 0.054(6) 0.068(7) 0.040(5) -0.012(4) 0.025(4) -0.023(5)
C8 0.061(9) 0.027(7) 0.029(6) -0.002(4) 0.018(6) -0.009(5)
C4 0.066(10) 0.081(12) 0.056(9) -0.007(8) 0.036(8) -0.017(9)
C3 0.064(9) 0.030(7) 0.040(7) -0.006(5) 0.023(6) -0.007(6)
C6 0.047(8) 0.029(7) 0.082(11) 0.004(7) 0.025(8) -0.004(6)
C7 0.059(10) 0.058(9) 0.060(9) 0.026(7) 0.024(8) -0.004(7)
C5 0.079(12) 0.067(11) 0.067(10) -0.022(8) 0.034(9) -0.026(9)
C14 0.14(2) 0.15(2) 0.053(11) -0.036(13) 0.025(13) -0.056(18)
Cl1 0.066(3) 0.071(3) 0.140(5) 0.010(3) 0.041(3) -0.012(2)

loop_
_atom_type_symbol
_atom_type_description
_atom_type_scat_dispersion_real
_atom_type_scat_dispersion_imag
_atom_type_scat_source
C C 0.0033 0.0016 'International Tables Vol C Tables 4.2.6.8 and 6.1.1.4'
H H 0.0000 0.0000 'International Tables Vol C Tables 4.2.6.8 and 6.1.1.4'
N N 0.0061 0.0033 'International Tables Vol C Tables 4.2.6.8 and 6.1.1.4'
O O 0.0106 0.0060 'International Tables Vol C Tables 4.2.6.8 and 6.1.1.4'
S S 0.1246 0.1234 'International Tables Vol C Tables 4.2.6.8 and 6.1.1.4'
Pd Pd -0.9988 1.0072 'International Tables Vol C Tables 4.2.6.8 and 6.1.1.4'
Cl Cl 0.1484 0.1585 'International Tables Vol C Tables 4.2.6.8 and 6.1.1.4'

loop_
_geom_angle_atom_site_label_1
_geom_angle_atom_site_label_2
_geom_angle_atom_site_label_3
_geom_angle
N1 Pd1 N4 179.2(4)
N1 Pd1 O1 97.8(4)
N4 Pd1 O1 81.9(4)
N1 Pd1 S1 83.3(3)
N4 Pd1 S1 97.0(3)
O1 Pd1 S1 177.7(3)
C1 S1 Pd1 97.0(4)
C1 N2 N1 112.8(11)
C2 N1 N2 117.5(11)
C2 N1 Pd1 120.9(9)
N2 N1 Pd1 121.5(7)
C1 N3 H3A 120.0
C1 N3 H3B 120.0
H3A N3 H3B 120.0
C9 N4 C17 121.3(15)
C9 N4 Pd1 127.9(11)
C17 N4 Pd1 110.7(10)
N1 C2 C3 130.7(11)
N1 C2 H2 114.7
C3 C2 H2 114.7
N2 C1 N3 117.2(12)
N2 C1 S1 124.6(9)
N3 C1 S1 118.0(9)
N4 C17 C12 120.7(15)
N4 C17 C16 117.5(15)
C12 C17 C16 121.7(15)
C13 C12 C17 117.9(17)
C13 C12 C11 125(2)
C17 C12 C11 116.6(18)
C11 C10 C9 122.7(19)
C11 C10 H10 118.7
C9 C10 H10 118.7
N4 C9 C10 119.0(17)
N4 C9 H9 120.5
C10 C9 H9 120.5
C15 C16 O1 124.2(15)
C15 C16 C17 116.9(16)
O1 C16 C17 118.9(13)
C10 C11 C12 119.4(19)
C10 C11 H11 120.3
C12 C11 H11 120.3
C16 C15 C14 121.6(17)
C16 C15 H15 119.2
C14 C15 H15 119.2
C14 C13 C12 117.5(18)
C14 C13 H13 121.3
C12 C13 H13 121.3
C16 O1 Pd1 110.9(8)
C7 C8 C3 122.1(12)
C7 C8 H8 119.0
C3 C8 H8 119.0
C5 C4 C3 119.3(13)
C5 C4 H4 120.4
C3 C4 H4 120.4
C4 C3 C8 117.7(12)
C4 C3 C2 126.6(11)
C8 C3 C2 115.7(11)
C5 C6 C7 122.5(13)
C5 C6 Cl1 119.6(12)
C7 C6 Cl1 117.7(11)
C8 C7 C6 117.6(13)
C8 C7 H7 121.2
C6 C7 H7 121.2
C6 C5 C4 120.6(15)
C6 C5 H5 119.7
C4 C5 H5 119.7
C13 C14 C15 123.9(19)
C13 C14 H14 118.0
C15 C14 H14 118.0

loop_
_geom_bond_atom_site_label_1
_geom_bond_atom_site_label_2
_geom_bond_distance
Pd1 N1 2.015(10)
Pd1 N4 2.030(12)
Pd1 O1 2.074(8)
Pd1 S1 2.236(3)
S1 C1 1.719(14)
N2 C1 1.315(15)
N2 N1 1.375(13)
N1 C2 1.270(14)
N3 C1 1.375(15)
N3 H3A 0.8600
N3 H3B 0.8600
N4 C9 1.316(18)
N4 C17 1.368(17)
C2 C3 1.467(18)
C2 H2 0.9300
C17 C12 1.41(2)
C17 C16 1.42(2)
C12 C13 1.39(3)
C12 C11 1.41(3)
C10 C11 1.33(3)
C10 C9 1.38(2)
C10 H10 0.9300
C9 H9 0.9300
C16 C15 1.30(2)
C16 O1 1.307(17)
C11 H11 0.9300
C15 C14 1.38(3)
C15 H15 0.9300
C13 C14 1.34(3)
C13 H13 0.9300
C8 C7 1.350(19)
C8 C3 1.420(16)
C8 H8 0.9300
C4 C5 1.38(2)
C4 C3 1.40(2)
C4 H4 0.9300
C6 C5 1.345(19)
C6 C7 1.38(2)
C6 Cl1 1.760(14)
C7 H7 0.9300
C5 H5 0.9300
C14 H14 0.9300
